data_2013190
loop_
_publ_author_name
'Ravishankar, T.'
'Chinnakali, K.'
'Arumugam, N.'
'Srinivasan, P. C.'
'Usman, Anwar'
'Fun, Hoong-Kun'

_publ_section_title <i>N</i>-{4-Bromo-2-[(3-bromo-1-phenylsulfonyl-1<i>H</i>-indol-2-yl)methyl]-5-methoxyphenyl}acetamide
_journal_issue 3
_journal_name_full 'Acta Crystallographica Section C'
_journal_page_first o137
_journal_page_last o140
_journal_paper_doi 10.1107/S0108270103001410
_journal_volume 59
_journal_year 2003
_chemical_formula_moiety 'C24 H20 Br2 N2 O4 S'
_chemical_formula_sum 'C24 H20 Br2 N2 O4 S'
_chemical_formula_weight 592.30
_chemical_name_systematic
;
N-{4-Bromo-2-[(3-bromo-1-phenylsulfonyl-1H-indol-2-yl)methyl]-
5-methoxyphenyl}acetamide
;
_space_group_IT_number 14
_symmetry_cell_setting monoclinic
_symmetry_space_group_name_Hall '-P 2ybc'
_symmetry_space_group_name_H-M 'P 1 21/c 1'
_atom_sites_solution_hydrogens geom
_atom_sites_solution_primary direct
_atom_sites_solution_secondary difmap
_audit_creation_method SHELXL97
_cell_angle_alpha 90
_cell_angle_beta 104.760(2)
_cell_angle_gamma 90
_cell_formula_units_Z 4
_cell_length_a 10.2647(11)
_cell_length_b 24.976(3)
_cell_length_c 9.7963(11)
_cell_measurement_reflns_used 4221
_cell_measurement_temperature 293(2)
_cell_measurement_theta_max 25.03
_cell_measurement_theta_min 2.30
_cell_volume 2428.6(5)
_computing_cell_refinement 'SAINT (Siemens, 1996)'
_computing_data_collection 'SMART (Siemens, 1996)'
_computing_data_reduction SAINT
_computing_molecular_graphics SHELXTL
_computing_publication_material 'SHELXTL, PARST (Nardelli, 1995) and PLATON (Spek, 2002)'
_computing_structure_refinement SHELXTL
_computing_structure_solution 'SHELXTL (Sheldrick, 1997)'
_diffrn_ambient_temperature 293(2)
_diffrn_detector_area_resol_mean 8.33
_diffrn_measured_fraction_theta_full 0.989
_diffrn_measured_fraction_theta_max 0.989
_diffrn_measurement_device_type 'Siemens SMART CCD area-detector'
_diffrn_measurement_method \w
_diffrn_radiation_monochromator graphite
_diffrn_radiation_source 'fine-focus sealed tube'
_diffrn_radiation_type MoK\a
_diffrn_radiation_wavelength 0.71073
_diffrn_reflns_av_R_equivalents 0.031
_diffrn_reflns_av_sigmaI/netI 0.047
_diffrn_reflns_limit_h_max 11
_diffrn_reflns_limit_h_min -13
_diffrn_reflns_limit_k_max 17
_diffrn_reflns_limit_k_min -33
_diffrn_reflns_limit_l_max 11
_diffrn_reflns_limit_l_min -12
_diffrn_reflns_number 15276
_diffrn_reflns_theta_full 28.32
_diffrn_reflns_theta_max 28.32
_diffrn_reflns_theta_min 2.30
_diffrn_standards_decay_% 0
_diffrn_standards_number 0
_exptl_absorpt_coefficient_mu 3.457
_exptl_absorpt_correction_T_max 0.436
_exptl_absorpt_correction_T_min 0.343
_exptl_absorpt_correction_type multi-scan
_exptl_absorpt_process_details '(SADABS; Sheldrick, 1996)'
_exptl_crystal_colour colourless
_exptl_crystal_density_diffrn 1.620
_exptl_crystal_density_meas ?
_exptl_crystal_density_method 'not measured'
_exptl_crystal_description block
_exptl_crystal_F_000 1184
_exptl_crystal_size_max 0.34
_exptl_crystal_size_mid 0.30
_exptl_crystal_size_min 0.24
_refine_diff_density_max 0.85
_refine_diff_density_min -0.74
_refine_ls_extinction_coef 0.0023(3)
_refine_ls_extinction_expression Fc^*^=kFc[1+0.001xFc^2^\l^3^/sin(2\q)]^-1/4^
_refine_ls_extinction_method 'SHELXTL (Sheldrick, 1997)'
_refine_ls_goodness_of_fit_ref 0.999
_refine_ls_hydrogen_treatment constr
_refine_ls_matrix_type full
_refine_ls_number_parameters 301
_refine_ls_number_reflns 5984
_refine_ls_number_restraints 0
_refine_ls_restrained_S_all 0.999
_refine_ls_R_factor_all 0.088
_refine_ls_R_factor_gt 0.041
_refine_ls_shift/su_max 0.001
_refine_ls_shift/su_mean <0.001
_refine_ls_structure_factor_coef Fsqd
_refine_ls_weighting_details 'calc w = 1/[\s^2^(Fo^2^)+(0.0316P)^2^+2.3420P] where P=(Fo^2^+2Fc^2^)/3'
_refine_ls_weighting_scheme calc
_refine_ls_wR_factor_gt 0.081
_refine_ls_wR_factor_ref 0.097
_reflns_number_gt 3727
_reflns_number_total 5984
_reflns_threshold_expression I>2\s(I)
_cod_data_source_file na1592.cif
_cod_data_source_block I
_cod_depositor_comments
;
The following automatic conversions were performed:
'_symmetry_cell_setting' value 'Monoclinic' changed to 'monoclinic'
according to '/home/saulius/struct/CIF-dictionaries/cif_core.dic'
dictionary named 'cif_core.dic' version 2.4.1 from 2010-06-29.

Automatic conversion script
Id: cif_fix_enum 1527 2010-12-29 10:47:43Z saulius 

The following automatic conversions were performed:

'_symmetry_cell_setting' value 'Monoclinic' changed to 'monoclinic'
according to /home/saulius/struct/CIF-dictionaries/cif_core.dic
dictionary named 'cif_core.dic' version 2.4.1 from 2010-06-29.

Automatic conversion script
Id: cif_fix_values 1715 2011-07-08 13:25:40Z adriana 

The following automatic conversions were performed:

'_exptl_crystal_density_meas' value 'not measured' was changed to '?'
- the value is perceived as not measured.

Automatic conversion script
Id: cif_fix_values 3008 2015-01-20 13:52:24Z robertas 
;
_cod_original_sg_symbol_H-M 'P 21/c'
_cod_database_code 2013190
_cod_database_fobs_code 2013190

loop_
_symmetry_equiv_pos_as_xyz
'x, y, z'
'-x, y+1/2, -z+1/2'
'-x, -y, -z'
'x, -y-1/2, z-1/2'

loop_
_atom_site_label
_atom_site_fract_x
_atom_site_fract_y
_atom_site_fract_z
_atom_site_U_iso_or_equiv
_atom_site_adp_type
_atom_site_calc_flag
_atom_site_refinement_flags
_atom_site_occupancy
_atom_site_disorder_assembly
_atom_site_disorder_group
_atom_site_type_symbol
Br1 0.20399(5) 0.525447(19) 0.61987(4) 0.07004(16) Uani d . 1 . . Br
Br2 -0.20760(3) 0.621306(16) 0.15807(5) 0.06130(15) Uani d . 1 . . Br
S1 0.40916(8) 0.57943(3) 0.16260(8) 0.0389(2) Uani d . 1 . . S
O1 0.4415(2) 0.63271(9) 0.2115(2) 0.0526(6) Uani d . 1 . . O
O2 0.5023(2) 0.54912(11) 0.1093(3) 0.0578(7) Uani d . 1 . . O
O3 -0.1301(2) 0.73029(10) 0.0752(3) 0.0604(7) Uani d . 1 . . O
O4 0.3592(2) 0.72820(9) 0.5837(2) 0.0497(6) Uani d . 1 . . O
N1 0.3829(2) 0.54460(10) 0.2993(2) 0.0346(6) Uani d . 1 . . N
N2 0.3329(2) 0.73313(10) 0.3483(3) 0.0354(6) Uani d . 1 . . N
H2N 0.3679 0.7445 0.2827 0.042 Uiso calc R 1 . . H
C1 0.3208(3) 0.56454(12) 0.4033(3) 0.0307(6) Uani d . 1 . . C
C2 0.2842(3) 0.52187(13) 0.4687(3) 0.0384(7) Uani d . 1 . . C
C3 0.3200(3) 0.47336(13) 0.4120(3) 0.0407(8) Uani d . 1 . . C
C4 0.3070(4) 0.41946(15) 0.4442(4) 0.0571(10) Uani d . 1 . . C
H4 0.2689 0.4096 0.5170 0.069 Uiso calc R 1 . . H
C5 0.3514(4) 0.38179(17) 0.3664(5) 0.0708(13) Uani d . 1 . . C
H5 0.3426 0.3457 0.3857 0.085 Uiso calc R 1 . . H
C6 0.4095(4) 0.39641(17) 0.2593(5) 0.0724(13) Uani d . 1 . . C
H6 0.4385 0.3696 0.2080 0.087 Uiso calc R 1 . . H
C7 0.4261(4) 0.44930(15) 0.2253(4) 0.0579(10) Uani d . 1 . . C
H7 0.4660 0.4586 0.1534 0.069 Uiso calc R 1 . . H
C8 0.3801(3) 0.48770(13) 0.3041(3) 0.0406(8) Uani d . 1 . . C
C9 0.2518(3) 0.57966(14) 0.0381(3) 0.0398(7) Uani d . 1 . . C
C10 0.1868(4) 0.62804(17) 0.0019(4) 0.0652(11) Uani d . 1 . . C
H10 0.2261 0.6600 0.0405 0.078 Uiso calc R 1 . . H
C11 0.0608(5) 0.6275(2) -0.0940(5) 0.0909(17) Uani d . 1 . . C
H11 0.0152 0.6595 -0.1211 0.109 Uiso calc R 1 . . H
C12 0.0037(4) 0.5800(3) -0.1487(4) 0.0887(17) Uani d . 1 . . C
H12 -0.0818 0.5801 -0.2104 0.106 Uiso calc R 1 . . H
C13 0.0697(4) 0.5330(2) -0.1144(4) 0.0711(13) Uani d . 1 . . C
H13 0.0302 0.5012 -0.1537 0.085 Uiso calc R 1 . . H
C14 0.1966(4) 0.53231(16) -0.0206(4) 0.0541(9) Uani d . 1 . . C
H14 0.2433 0.5003 0.0021 0.065 Uiso calc R 1 . . H
C15 0.3125(3) 0.62219(12) 0.4397(3) 0.0343(7) Uani d . 1 . . C
H15A 0.3951 0.6397 0.4331 0.041 Uiso calc R 1 . . H
H15B 0.3082 0.6246 0.5373 0.041 Uiso calc R 1 . . H
C16 0.1946(3) 0.65302(12) 0.3494(3) 0.0317(6) Uani d . 1 . . C
C17 0.0678(3) 0.62949(12) 0.3038(3) 0.0359(7) Uani d . 1 . . C
H17 0.0545 0.5951 0.3340 0.043 Uiso calc R 1 . . H
C18 -0.0383(3) 0.65597(13) 0.2152(3) 0.0375(7) Uani d . 1 . . C
C19 -0.0219(3) 0.70722(13) 0.1671(3) 0.0403(8) Uani d . 1 . . C
C20 0.1018(3) 0.73212(13) 0.2160(3) 0.0390(7) Uani d . 1 . . C
H20 0.1138 0.7669 0.1878 0.047 Uiso calc R 1 . . H
C21 0.2082(3) 0.70546(12) 0.3070(3) 0.0324(7) Uani d . 1 . . C
C22 -0.1075(4) 0.77914(17) 0.0098(5) 0.0755(13) Uani d . 1 . . C
H22A -0.1881 0.7892 -0.0596 0.113 Uiso calc R 1 . . H
H22B -0.0354 0.7744 -0.0352 0.113 Uiso calc R 1 . . H
H22C -0.0839 0.8067 0.0799 0.113 Uiso calc R 1 . . H
C23 0.4004(3) 0.74286(12) 0.4833(3) 0.0370(7) Uani d . 1 . . C
C24 0.5303(3) 0.77309(15) 0.5012(4) 0.0556(9) Uani d . 1 . . C
H24A 0.5987 0.7570 0.5753 0.083 Uiso calc R 1 . . H
H24B 0.5175 0.8096 0.5252 0.083 Uiso calc R 1 . . H
H24C 0.5577 0.7720 0.4146 0.083 Uiso calc R 1 . . H

loop_
_atom_site_aniso_label
_atom_site_aniso_U_11
_atom_site_aniso_U_22
_atom_site_aniso_U_33
_atom_site_aniso_U_12
_atom_site_aniso_U_13
_atom_site_aniso_U_23
Br1 0.0761(3) 0.0823(3) 0.0614(3) -0.0004(2) 0.0353(2) 0.0172(2)
Br2 0.02974(17) 0.0598(3) 0.0847(3) -0.00649(17) -0.00305(17) 0.0132(2)
S1 0.0360(4) 0.0478(5) 0.0344(4) -0.0036(4) 0.0116(3) -0.0020(4)
O1 0.0622(15) 0.0485(15) 0.0496(14) -0.0176(12) 0.0188(12) -0.0005(12)
O2 0.0439(14) 0.0796(18) 0.0549(15) 0.0058(13) 0.0219(12) -0.0100(13)
O3 0.0345(12) 0.0635(17) 0.0766(18) 0.0074(12) 0.0023(12) 0.0328(14)
O4 0.0588(15) 0.0541(15) 0.0391(13) -0.0126(12) 0.0177(11) -0.0125(11)
N1 0.0363(13) 0.0363(14) 0.0290(13) 0.0035(11) 0.0044(11) -0.0006(11)
N2 0.0324(13) 0.0374(15) 0.0372(14) -0.0059(11) 0.0105(11) 0.0001(12)
C1 0.0261(14) 0.0364(17) 0.0253(15) 0.0026(12) -0.0013(11) 0.0017(13)
C2 0.0346(16) 0.0448(19) 0.0337(16) 0.0025(14) 0.0050(13) 0.0059(15)
C3 0.0327(16) 0.0376(18) 0.0420(18) -0.0008(14) -0.0084(14) 0.0063(15)
C4 0.051(2) 0.044(2) 0.064(2) -0.0009(18) -0.0085(18) 0.011(2)
C5 0.069(3) 0.040(2) 0.082(3) 0.003(2) -0.019(2) 0.006(2)
C6 0.076(3) 0.045(2) 0.078(3) 0.022(2) -0.013(2) -0.020(2)
C7 0.066(2) 0.048(2) 0.052(2) 0.0157(19) 0.0007(18) -0.0097(18)
C8 0.0373(17) 0.0349(18) 0.0397(18) 0.0058(14) -0.0085(14) -0.0018(15)
C9 0.0404(17) 0.055(2) 0.0252(15) 0.0003(16) 0.0110(13) 0.0020(15)
C10 0.082(3) 0.069(3) 0.039(2) 0.019(2) 0.0054(19) 0.0001(19)
C11 0.092(4) 0.123(5) 0.046(3) 0.059(3) -0.004(2) 0.002(3)
C12 0.049(2) 0.166(6) 0.043(2) 0.015(3) -0.0027(19) -0.003(3)
C13 0.061(3) 0.107(4) 0.041(2) -0.025(3) 0.0041(19) 0.001(2)
C14 0.056(2) 0.063(2) 0.0386(19) -0.0117(19) 0.0034(16) 0.0074(18)
C15 0.0308(14) 0.0377(17) 0.0309(16) 0.0024(14) 0.0018(12) -0.0034(14)
C16 0.0319(15) 0.0331(16) 0.0297(15) 0.0028(13) 0.0070(12) -0.0022(13)
C17 0.0315(15) 0.0328(17) 0.0428(18) -0.0005(13) 0.0082(13) 0.0053(14)
C18 0.0235(14) 0.0412(18) 0.0457(19) -0.0001(13) 0.0050(13) 0.0017(15)
C19 0.0284(15) 0.045(2) 0.0467(19) 0.0068(14) 0.0077(14) 0.0108(15)
C20 0.0370(17) 0.0348(17) 0.0451(19) 0.0025(14) 0.0105(14) 0.0066(14)
C21 0.0290(14) 0.0376(17) 0.0324(16) -0.0018(13) 0.0109(12) -0.0010(13)
C22 0.057(2) 0.078(3) 0.088(3) 0.017(2) 0.011(2) 0.046(3)
C23 0.0332(16) 0.0289(16) 0.049(2) -0.0003(13) 0.0098(15) -0.0084(15)
C24 0.0418(19) 0.051(2) 0.070(2) -0.0121(17) 0.0083(18) -0.0100(19)

loop_
_atom_type_symbol
_atom_type_description
_atom_type_scat_dispersion_real
_atom_type_scat_dispersion_imag
_atom_type_scat_source
C C 0.0033 0.0016 'International Tables Vol C Tables 4.2.6.8 and 6.1.1.4'
H H 0.0000 0.0000 'International Tables Vol C Tables 4.2.6.8 and 6.1.1.4'
N N 0.0061 0.0033 'International Tables Vol C Tables 4.2.6.8 and 6.1.1.4'
O O 0.0106 0.0060 'International Tables Vol C Tables 4.2.6.8 and 6.1.1.4'
S S 0.1246 0.1234 'International Tables Vol C Tables 4.2.6.8 and 6.1.1.4'
Br Br -0.2901 2.4595 'International Tables Vol C Tables 4.2.6.8 and 6.1.1.4'

loop_
_geom_angle_atom_site_label_1
_geom_angle_atom_site_label_2
_geom_angle_atom_site_label_3
_geom_angle
_geom_angle_publ_flag
O2 S1 O1 120.06(15) y
O2 S1 N1 106.12(15) y
O1 S1 N1 106.70(13) y
O2 S1 C9 109.40(15) y
O1 S1 C9 108.91(16) y
N1 S1 C9 104.48(14) y
C19 O3 C22 117.4(3) ?
C8 N1 C1 108.0(2) ?
C8 N1 S1 123.7(2) ?
C1 N1 S1 125.7(2) ?
C23 N2 C21 124.6(3) ?
C23 N2 H2N 117.7 ?
C21 N2 H2N 117.7 ?
C2 C1 N1 107.1(3) ?
C2 C1 C15 127.7(3) ?
N1 C1 C15 124.9(3) ?
C1 C2 C3 111.0(3) ?
C1 C2 Br1 124.9(2) ?
C3 C2 Br1 124.1(2) ?
C4 C3 C8 120.2(3) ?
C4 C3 C2 133.2(3) ?
C8 C3 C2 106.6(3) ?
C5 C4 C3 118.4(4) ?
C5 C4 H4 120.8 ?
C3 C4 H4 120.8 ?
C4 C5 C6 120.9(4) ?
C4 C5 H5 119.6 ?
C6 C5 H5 119.6 ?
C5 C6 C7 122.6(4) y
C5 C6 H6 118.7 ?
C7 C6 H6 118.7 ?
C6 C7 C8 116.5(4) y
C6 C7 H7 121.8 ?
C8 C7 H7 121.8 ?
C7 C8 C3 121.4(3) ?
C7 C8 N1 131.3(3) ?
C3 C8 N1 107.3(3) ?
C14 C9 C10 121.6(3) ?
C14 C9 S1 119.7(3) ?
C10 C9 S1 118.6(3) ?
C9 C10 C11 118.0(4) ?
C9 C10 H10 121.0 ?
C11 C10 H10 121.0 ?
C12 C11 C10 120.2(5) ?
C12 C11 H11 119.9 ?
C10 C11 H11 119.9 ?
C13 C12 C11 121.1(4) ?
C13 C12 H12 119.5 ?
C11 C12 H12 119.5 ?
C12 C13 C14 120.0(4) ?
C12 C13 H13 120.0 ?
C14 C13 H13 120.0 ?
C9 C14 C13 119.0(4) ?
C9 C14 H14 120.5 ?
C13 C14 H14 120.5 ?
C1 C15 C16 115.9(2) y
C1 C15 H15A 108.3 ?
C16 C15 H15A 108.3 ?
C1 C15 H15B 108.3 ?
C16 C15 H15B 108.3 ?
H15A C15 H15B 107.4 ?
C21 C16 C17 117.2(3) ?
C21 C16 C15 121.8(3) ?
C17 C16 C15 121.0(3) ?
C18 C17 C16 121.6(3) ?
C18 C17 H17 119.2 ?
C16 C17 H17 119.2 ?
C17 C18 C19 120.8(3) ?
C17 C18 Br2 119.0(2) ?
C19 C18 Br2 120.2(2) ?
O3 C19 C20 123.9(3) ?
O3 C19 C18 117.6(3) ?
C20 C19 C18 118.4(3) ?
C19 C20 C21 120.5(3) ?
C19 C20 H20 119.7 ?
C21 C20 H20 119.7 ?
C20 C21 C16 121.3(3) ?
C20 C21 N2 117.0(3) ?
C16 C21 N2 121.6(3) ?
O3 C22 H22A 109.5 ?
O3 C22 H22B 109.5 ?
H22A C22 H22B 109.5 ?
O3 C22 H22C 109.5 ?
H22A C22 H22C 109.5 ?
H22B C22 H22C 109.5 ?
O4 C23 N2 122.5(3) ?
O4 C23 C24 122.4(3) ?
N2 C23 C24 115.0(3) ?
C23 C24 H24A 109.5 ?
C23 C24 H24B 109.5 ?
H24A C24 H24B 109.5 ?
C23 C24 H24C 109.5 ?
H24A C24 H24C 109.5 ?
H24B C24 H24C 109.5 ?

loop_
_geom_bond_atom_site_label_1
_geom_bond_atom_site_label_2
_geom_bond_site_symmetry_2
_geom_bond_distance
_geom_bond_publ_flag
Br1 C2 . 1.871(3) ?
Br2 C18 . 1.894(3) ?
S1 O2 . 1.419(2) y
S1 O1 . 1.425(2) y
S1 N1 . 1.675(3) y
S1 C9 . 1.759(3) y
O3 C19 . 1.366(4) ?
O3 C22 . 1.424(4) ?
O4 C23 . 1.221(4) y
N1 C8 . 1.422(4) y
N1 C1 . 1.423(4) y
N2 C23 . 1.350(4) y
N2 C21 . 1.420(4) y
N2 H2N . 0.86 ?
C1 C2 . 1.345(4) ?
C1 C15 . 1.491(4) ?
C2 C3 . 1.420(4) ?
C3 C4 . 1.397(5) ?
C3 C8 . 1.399(5) ?
C4 C5 . 1.360(6) ?
C4 H4 . 0.93 ?
C5 C6 . 1.382(7) ?
C5 H5 . 0.93 ?
C6 C7 . 1.384(6) ?
C6 H6 . 0.93 ?
C7 C8 . 1.387(5) ?
C7 H7 . 0.93 ?
C9 C14 . 1.373(5) ?
C9 C10 . 1.382(5) ?
C10 C11 . 1.392(6) ?
C10 H10 . 0.93 ?
C11 C12 . 1.370(7) ?
C11 H11 . 0.93 ?
C12 C13 . 1.355(7) ?
C12 H12 . 0.93 ?
C13 C14 . 1.389(5) ?
C13 H13 . 0.93 ?
C14 H14 . 0.93 ?
C15 C16 . 1.515(4) ?
C15 H15A . 0.97 ?
C15 H15B . 0.97 ?
C16 C21 . 1.392(4) ?
C16 C17 . 1.394(4) ?
C17 C18 . 1.376(4) ?
C17 H17 . 0.93 ?
C18 C19 . 1.389(4) ?
C19 C20 . 1.385(4) ?
C20 C21 . 1.391(4) ?
C20 H20 . 0.93 ?
C22 H22A . 0.96 ?
C22 H22B . 0.96 ?
C22 H22C . 0.96 ?
C23 C24 . 1.503(4) ?
C24 H24A . 0.96 ?
C24 H24B . 0.96 ?
C24 H24C . 0.96 ?

loop_
_geom_hbond_atom_site_label_D
_geom_hbond_atom_site_label_H
_geom_hbond_atom_site_label_A
_geom_hbond_site_symmetry_A
_geom_hbond_distance_DH
_geom_hbond_distance_HA
_geom_hbond_distance_DA
_geom_hbond_angle_DHA
_geom_hbond_publ_flag
C7 H7 O2 . 0.93 2.35 2.928(5) 120 yes
C10 H10 O1 . 0.93 2.50 2.886(5) 105 yes
C15 H15A O1 . 0.97 2.34 2.886(4) 115 yes
C15 H15A N2 . 0.97 2.50 2.936(4) 107 yes
C15 H15B Br1 . 0.97 2.89 3.346(3) 110 yes
N2 H2N O4 4_575 0.86 2.05 2.843(3) 154 yes
C10 H10 Cg2 . 0.93 2.92 3.244(5) 102 yes
C22 H22B Cg2 4_575 0.96 2.85 3.661(6) 143 yes
C12 H12 Cg1 3_565 0.93 2.88 3.784(5) 164 yes

loop_
_geom_torsion_atom_site_label_1
_geom_torsion_atom_site_label_2
_geom_torsion_atom_site_label_3
_geom_torsion_atom_site_label_4
_geom_torsion
_geom_torsion_publ_flag
O2 S1 N1 C8 -35.2(3) y
O1 S1 N1 C8 -164.4(2) y
C9 S1 N1 C8 80.3(3) ?
O2 S1 N1 C1 165.4(2) y
O1 S1 N1 C1 36.3(3) y
C9 S1 N1 C1 -79.0(3) ?
C8 N1 C1 C2 0.8(3) ?
S1 N1 C1 C2 162.8(2) ?
C8 N1 C1 C15 175.2(2) ?
S1 N1 C1 C15 -22.8(4) ?
N1 C1 C2 C3 0.1(3) ?
C15 C1 C2 C3 -174.0(3) ?
N1 C1 C2 Br1 177.4(2) ?
C15 C1 C2 Br1 3.3(4) ?
C1 C2 C3 C4 178.5(3) ?
Br1 C2 C3 C4 1.2(5) ?
C1 C2 C3 C8 -1.0(3) ?
Br1 C2 C3 C8 -178.3(2) ?
C8 C3 C4 C5 -1.3(5) ?
C2 C3 C4 C5 179.2(3) ?
C3 C4 C5 C6 0.7(6) ?
C4 C5 C6 C7 0.2(6) ?
C5 C6 C7 C8 -0.5(6) ?
C6 C7 C8 C3 -0.1(5) ?
C6 C7 C8 N1 178.9(3) ?
C4 C3 C8 C7 1.0(5) ?
C2 C3 C8 C7 -179.4(3) ?
C4 C3 C8 N1 -178.2(3) ?
C2 C3 C8 N1 1.5(3) ?
C1 N1 C8 C7 179.5(3) ?
S1 N1 C8 C7 17.1(5) ?
C1 N1 C8 C3 -1.4(3) ?
S1 N1 C8 C3 -163.9(2) ?
O2 S1 C9 C14 49.4(3) y
O1 S1 C9 C14 -177.6(3) y
N1 S1 C9 C14 -63.9(3) ?
O2 S1 C9 C10 -130.6(3) y
O1 S1 C9 C10 2.4(3) y
N1 S1 C9 C10 116.1(3) ?
C14 C9 C10 C11 1.6(6) ?
S1 C9 C10 C11 -178.4(3) ?
C9 C10 C11 C12 0.7(7) ?
C10 C11 C12 C13 -2.1(7) ?
C11 C12 C13 C14 1.1(7) ?
C10 C9 C14 C13 -2.6(5) ?
S1 C9 C14 C13 177.4(3) ?
C12 C13 C14 C9 1.2(6) ?
C2 C1 C15 C16 -101.0(4) ?
N1 C1 C15 C16 85.9(3) y
C1 C15 C16 C21 -140.6(3) ?
C1 C15 C16 C17 38.6(4) y
C21 C16 C17 C18 3.0(4) ?
C15 C16 C17 C18 -176.3(3) ?
C16 C17 C18 C19 0.5(5) ?
C16 C17 C18 Br2 -180.0(2) ?
C22 O3 C19 C20 10.1(5) y
C22 O3 C19 C18 -170.7(3) ?
C17 C18 C19 O3 177.6(3) ?
Br2 C18 C19 O3 -2.0(4) ?
C17 C18 C19 C20 -3.2(5) ?
Br2 C18 C19 C20 177.3(2) ?
O3 C19 C20 C21 -178.5(3) ?
C18 C19 C20 C21 2.4(5) ?
C19 C20 C21 C16 1.2(5) ?
C19 C20 C21 N2 177.9(3) ?
C17 C16 C21 C20 -3.8(4) ?
C15 C16 C21 C20 175.5(3) ?
C17 C16 C21 N2 179.6(3) ?
C15 C16 C21 N2 -1.1(4) ?
C23 N2 C21 C20 123.7(3) ?
C23 N2 C21 C16 -59.5(4) ?
C21 N2 C23 O4 0.2(5) ?
C21 N2 C23 C24 -179.8(3) ?

loop_
_cod_related_entry_id
_cod_related_entry_database
_cod_related_entry_code
1 ChemSpider 9116188
